data_4345242
loop_
_publ_author_name
'Nickolaus, Jan'
'Imbrich, Dominik A.'
'Schlindwein, Simon H.'
'Geyer, Adrian H.'
'Nieger, Martin'
'Gudat, Dietrich'

_publ_section_title
;
 Phosphenium Hydride Reduction of [(cod)MX2] (M = Pd, Pt; X = Cl, Br):
 Snapshots on the Way to Phosphenium Metal(0) Halides and Synthesis of
 Metal Nanoparticles.
;
_journal_issue 5
_journal_name_full 'Inorganic chemistry'
_journal_page_first 3071
_journal_page_last 3080
_journal_paper_doi 10.1021/acs.inorgchem.7b00022
_journal_volume 56
_journal_year 2017
_chemical_formula_moiety 'C30 H60 Cl3 N6 P3 Pt3, 2(C4 H8 O)'
_chemical_formula_sum 'C58 H87 Cl N4 P2 Pt'
_chemical_formula_weight 1132.79
_space_group_crystal_system orthorhombic
_space_group_IT_number 19
_space_group_name_Hall 'P 2ac 2ab'
_space_group_name_H-M_alt 'P 21 21 21'
_symmetry_space_group_name_Hall 'P 2ac 2ab'
_symmetry_space_group_name_H-M 'P 21 21 21'
_atom_sites_solution_hydrogens mixed
_audit_creation_method SHELXL-2014/7
_cell_angle_alpha 90
_cell_angle_beta 90
_cell_angle_gamma 90
_cell_formula_units_Z 4
_cell_length_a 15.1399(15)
_cell_length_b 16.345(2)
_cell_length_c 23.168(3)
_cell_measurement_reflns_used 8156
_cell_measurement_temperature 100(2)
_cell_measurement_theta_max 26.413
_cell_measurement_theta_min 1.525
_cell_volume 5733.2(12)
_computing_cell_refinement 'Bruker ApexII Software Suite, 2008'
_computing_data_collection 'Bruker ApexII Software Suite, 2008'
_computing_data_reduction 'Bruker ApexII Software Suite, 2008'
_computing_molecular_graphics 'SHELXS plus XP (Sheldrick, 1991)'
_computing_publication_material 'SHELXL-2014/7 (Sheldrick, 2014)'
_computing_structure_refinement 'SHELXL-2014/7 (Sheldrick, 2014)'
_computing_structure_solution 'SHELXS-2014/7 (Sheldrick, 2014)'
_diffrn_ambient_temperature 100(2)
_diffrn_measured_fraction_theta_full 1.000
_diffrn_measured_fraction_theta_max 0.996
_diffrn_measurement_device_type 'Bruker Kappa ApexII Duo'
_diffrn_measurement_method 'Omega and phi scans'
_diffrn_radiation_type MoK\a
_diffrn_radiation_wavelength 0.71073
_diffrn_reflns_av_R_equivalents 0.1041
_diffrn_reflns_av_unetI/netI 0.1424
_diffrn_reflns_Laue_measured_fraction_full 1.000
_diffrn_reflns_Laue_measured_fraction_max 0.996
_diffrn_reflns_limit_h_max 18
_diffrn_reflns_limit_h_min -18
_diffrn_reflns_limit_k_max 20
_diffrn_reflns_limit_k_min -20
_diffrn_reflns_limit_l_max 28
_diffrn_reflns_limit_l_min -19
_diffrn_reflns_number 41272
_diffrn_reflns_point_group_measured_fraction_full 1.000
_diffrn_reflns_point_group_measured_fraction_max 0.994
_diffrn_reflns_theta_full 25.242
_diffrn_reflns_theta_max 26.413
_diffrn_reflns_theta_min 1.525
_exptl_absorpt_coefficient_mu 2.588
_exptl_absorpt_correction_T_max 0.9667
_exptl_absorpt_correction_T_min 0.7057
_exptl_absorpt_correction_type numerical
_exptl_absorpt_process_details '*BLESSING 1995'
_exptl_crystal_colour red
_exptl_crystal_density_diffrn 1.312
_exptl_crystal_description block
_exptl_crystal_F_000 2352
_exptl_crystal_size_max 0.130
_exptl_crystal_size_mid 0.105
_exptl_crystal_size_min 0.065
_refine_diff_density_max 2.601
_refine_diff_density_min -1.078
_refine_diff_density_rms 0.157
_refine_ls_abs_structure_details
;
 Flack x determined using 2785 quotients [(I+)-(I-)]/[(I+)+(I-)]
 (Parsons, Flack and Wagner, Acta Cryst. B69 (2013) 249-259).
;
_refine_ls_abs_structure_Flack -0.023(6)
_refine_ls_extinction_method none
_refine_ls_goodness_of_fit_ref 1.009
_refine_ls_hydrogen_treatment mixed
_refine_ls_matrix_type full
_refine_ls_number_parameters 598
_refine_ls_number_reflns 11704
_refine_ls_number_restraints 118
_refine_ls_restrained_S_all 1.008
_refine_ls_R_factor_all 0.1028
_refine_ls_R_factor_gt 0.0528
_refine_ls_shift/su_max 0.001
_refine_ls_shift/su_mean 0.000
_refine_ls_structure_factor_coef Fsqd
_refine_ls_weighting_details 'w=1/[\s^2^(Fo^2^)+(0.0245P)^2^] where P=(Fo^2^+2Fc^2^)/3'
_refine_ls_weighting_scheme calc
_refine_ls_wR_factor_gt 0.0869
_refine_ls_wR_factor_ref 0.1020
_reflns_Friedel_coverage 0.816
_reflns_Friedel_fraction_full 0.999
_reflns_Friedel_fraction_max 0.991
_reflns_number_gt 8156
_reflns_number_total 11704
_reflns_threshold_expression 'I > 2\s(I)'
_cod_data_source_file ic7b00022_si_003.cif
_cod_data_source_block mn_g316
_cod_depositor_comments 'Adding full bibliography for 4345242--4345243.cif.'
_cod_database_code 4345242
_shelx_shelxl_version_number 2014/7
_shelx_space_group_comment
;
The symmetry employed for this shelxl refinement is uniquely defined
by the following loop, which should always be used as a source of
symmetry information in preference to the above space-group names.
They are only intended as comments.
;
_shelx_estimated_absorpt_t_min 0.730
_shelx_estimated_absorpt_t_max 0.850

loop_
_space_group_symop_operation_xyz
'x, y, z'
'-x+1/2, -y, z+1/2'
'-x, y+1/2, -z+1/2'
'x+1/2, -y+1/2, -z'

loop_
_atom_site_label
_atom_site_type_symbol
_atom_site_fract_x
_atom_site_fract_y
_atom_site_fract_z
_atom_site_U_iso_or_equiv
_atom_site_adp_type
_atom_site_occupancy
_atom_site_site_symmetry_order
_atom_site_calc_flag
_atom_site_refinement_flags_posn
_atom_site_refinement_flags_adp
Pt1 Pt 0.81521(3) 0.69949(2) 0.29835(2) 0.01843(11) Uani 1 1 d . .
Cl1 Cl 0.92699(18) 0.64115(18) 0.24417(14) 0.0299(7) Uani 1 1 d . .
P1 P 0.70593(17) 0.77468(16) 0.32540(13) 0.0177(7) Uani 1 1 d . .
H1 H 0.662(5) 0.753(5) 0.374(4) 0.021 Uiso 1 1 d . U
P2 P 0.8105(2) 0.62722(15) 0.38445(12) 0.0170(6) Uani 1 1 d . .
N1 N 0.7184(5) 0.8774(5) 0.3384(4) 0.017(2) Uani 1 1 d . .
N2 N 0.6207(5) 0.7921(5) 0.2798(4) 0.018(2) Uani 1 1 d . .
N3 N 0.9181(5) 0.6111(5) 0.4022(4) 0.017(2) Uani 1 1 d . .
N4 N 0.8059(6) 0.5265(5) 0.3646(4) 0.017(2) Uani 1 1 d . .
C1 C 0.8487(6) 0.9534(6) 0.3096(5) 0.024(3) Uani 1 1 d . U
C2 C 0.7990(7) 0.9191(6) 0.3531(5) 0.019(2) Uani 1 1 d . U
C3 C 0.8208(8) 0.9249(6) 0.4113(5) 0.024(2) Uani 1 1 d . U
C4 C 0.6110(7) 0.7404(7) 0.1808(5) 0.024(3) Uani 1 1 d . U
C5 C 0.5819(6) 0.7378(6) 0.2382(5) 0.019(2) Uani 1 1 d . U
C6 C 0.5133(6) 0.6867(7) 0.2551(5) 0.019(2) Uani 1 1 d . U
C7 C 1.0297(7) 0.7172(6) 0.4223(5) 0.024(3) Uani 1 1 d . .
C8 C 0.9673(6) 0.6619(6) 0.4431(5) 0.017(3) Uani 1 1 d . .
C9 C 0.9524(7) 0.6508(6) 0.5021(5) 0.023(3) Uani 1 1 d . .
C10 C 0.7078(6) 0.4565(6) 0.2966(6) 0.023(3) Uani 1 1 d . .
C11 C 0.7276(7) 0.4794(7) 0.3536(6) 0.022(3) Uani 1 1 d . .
C12 C 0.6770(8) 0.4510(6) 0.3998(5) 0.022(3) Uani 1 1 d . .
C13 C 0.6443(7) 0.9190(6) 0.3175(5) 0.022(3) Uani 1 1 d . .
H13 H 0.6344 0.9754 0.3250 0.027 Uiso 1 1 calc R U
C14 C 0.5888(7) 0.8743(7) 0.2864(5) 0.027(3) Uani 1 1 d . .
H14 H 0.5349 0.8940 0.2706 0.032 Uiso 1 1 calc R U
C15 C 0.9497(7) 0.5363(7) 0.3856(5) 0.022(3) Uani 1 1 d . .
H15 H 1.0099 0.5206 0.3892 0.027 Uiso 1 1 calc R U
C16 C 0.8875(7) 0.4881(7) 0.3641(6) 0.023(3) Uani 1 1 d . .
H16 H 0.8975 0.4343 0.3501 0.028 Uiso 1 1 calc R U
C17 C 0.8961(7) 0.9687(7) 0.4259(6) 0.030(3) Uani 1 1 d . U
H17 H 0.9124 0.9745 0.4653 0.036 Uiso 1 1 calc R U
C18 C 0.9463(8) 1.0032(7) 0.3839(6) 0.030(3) Uani 1 1 d . U
H18 H 0.9984 1.0320 0.3945 0.036 Uiso 1 1 calc R U
C19 C 0.9236(7) 0.9977(6) 0.3259(6) 0.029(3) Uani 1 1 d . U
H19 H 0.9589 1.0239 0.2975 0.035 Uiso 1 1 calc R U
C20 C 0.4714(7) 0.6387(7) 0.2139(5) 0.027(3) Uani 1 1 d . U
H20 H 0.4245 0.6035 0.2250 0.033 Uiso 1 1 calc R U
C21 C 0.4975(8) 0.6418(7) 0.1570(6) 0.031(3) Uani 1 1 d . U
H21 H 0.4675 0.6096 0.1290 0.037 Uiso 1 1 calc R U
C22 C 0.5674(7) 0.6918(7) 0.1401(5) 0.029(3) Uani 1 1 d . U
H22 H 0.5856 0.6928 0.1008 0.035 Uiso 1 1 calc R U
C23 C 0.9963(6) 0.7022(8) 0.5414(5) 0.027(3) Uani 1 1 d . .
H23 H 0.9861 0.6968 0.5817 0.032 Uiso 1 1 calc R U
C24 C 1.0542(8) 0.7602(7) 0.5212(6) 0.034(3) Uani 1 1 d . .
H24 H 1.0836 0.7953 0.5476 0.040 Uiso 1 1 calc R U
C25 C 1.0701(7) 0.7678(7) 0.4625(6) 0.028(3) Uani 1 1 d . .
H25 H 1.1097 0.8089 0.4495 0.034 Uiso 1 1 calc R U
C26 C 0.6085(7) 0.3966(8) 0.3871(6) 0.035(3) Uani 1 1 d . .
H26 H 0.5726 0.3774 0.4179 0.042 Uiso 1 1 calc R U
C27 C 0.5909(8) 0.3697(8) 0.3324(6) 0.036(3) Uani 1 1 d . .
H27 H 0.5462 0.3301 0.3257 0.043 Uiso 1 1 calc R U
C28 C 0.6392(7) 0.4012(6) 0.2875(6) 0.026(3) Uani 1 1 d . .
H28 H 0.6255 0.3849 0.2491 0.032 Uiso 1 1 calc R U
C29 C 0.8268(8) 0.9468(7) 0.2456(5) 0.031(3) Uani 1 1 d . .
H29 H 0.7702 0.9156 0.2419 0.037 Uiso 1 1 calc R U
C30 C 0.7626(7) 0.8881(7) 0.4585(5) 0.029(3) Uani 1 1 d . .
H30 H 0.7280 0.8428 0.4403 0.035 Uiso 1 1 calc R U
C31 C 0.6872(8) 0.7924(7) 0.1617(5) 0.032(3) Uani 1 1 d . .
H31 H 0.7178 0.8118 0.1974 0.038 Uiso 1 1 calc R U
C32 C 0.4826(7) 0.6816(7) 0.3183(5) 0.028(3) Uani 1 1 d . .
H32 H 0.5154 0.7242 0.3406 0.034 Uiso 1 1 calc R U
C33 C 1.0539(7) 0.7252(7) 0.3603(5) 0.023(3) Uani 1 1 d . .
H33 H 1.0260 0.6782 0.3396 0.027 Uiso 1 1 calc R U
C34 C 0.8920(7) 0.5854(7) 0.5263(5) 0.021(3) Uani 1 1 d . .
H34 H 0.8692 0.5534 0.4926 0.025 Uiso 1 1 calc R U
C35 C 0.7596(7) 0.4880(7) 0.2457(6) 0.026(3) Uani 1 1 d . .
H35 H 0.8036 0.5286 0.2606 0.031 Uiso 1 1 calc R U
C36 C 0.6945(8) 0.4737(6) 0.4622(5) 0.026(3) Uani 1 1 d . .
H36 H 0.7319 0.5241 0.4617 0.031 Uiso 1 1 calc R U
C37 C 0.8124(10) 1.0322(7) 0.2187(5) 0.043(3) Uani 1 1 d . .
H37A H 0.7668 1.0615 0.2405 0.065 Uiso 1 1 calc R U
H37B H 0.8678 1.0631 0.2201 0.065 Uiso 1 1 calc R U
H37C H 0.7935 1.0261 0.1785 0.065 Uiso 1 1 calc R U
C38 C 0.8961(8) 0.9014(7) 0.2128(5) 0.037(3) Uani 1 1 d . .
H38A H 0.8795 0.8986 0.1720 0.056 Uiso 1 1 calc R U
H38B H 0.9527 0.9300 0.2165 0.056 Uiso 1 1 calc R U
H38C H 0.9018 0.8459 0.2283 0.056 Uiso 1 1 calc R U
C39 C 0.6973(10) 0.9496(9) 0.4800(7) 0.077(6) Uani 1 1 d . .
H39A H 0.6649 0.9728 0.4473 0.116 Uiso 1 1 calc R U
H39B H 0.6557 0.9229 0.5064 0.116 Uiso 1 1 calc R U
H39C H 0.7285 0.9934 0.5005 0.116 Uiso 1 1 calc R U
C40 C 0.8135(10) 0.8512(8) 0.5075(6) 0.054(4) Uani 1 1 d . .
H40A H 0.8558 0.8112 0.4923 0.081 Uiso 1 1 calc R U
H40B H 0.8454 0.8944 0.5281 0.081 Uiso 1 1 calc R U
H40C H 0.7726 0.8239 0.5340 0.081 Uiso 1 1 calc R U
C41 C 0.6558(9) 0.8679(8) 0.1297(7) 0.060(5) Uani 1 1 d . .
H41A H 0.7069 0.9005 0.1178 0.090 Uiso 1 1 calc R U
H41B H 0.6222 0.8513 0.0955 0.090 Uiso 1 1 calc R U
H41C H 0.6180 0.9006 0.1551 0.090 Uiso 1 1 calc R U
C42 C 0.7541(8) 0.7464(8) 0.1268(7) 0.052(4) Uani 1 1 d . .
H42A H 0.8020 0.7835 0.1156 0.078 Uiso 1 1 calc R U
H42B H 0.7781 0.7014 0.1499 0.078 Uiso 1 1 calc R U
H42C H 0.7259 0.7244 0.0921 0.078 Uiso 1 1 calc R U
C43 C 0.3849(6) 0.6982(8) 0.3254(5) 0.033(3) Uani 1 1 d . .
H43A H 0.3706 0.7518 0.3088 0.050 Uiso 1 1 calc R U
H43B H 0.3510 0.6557 0.3054 0.050 Uiso 1 1 calc R U
H43C H 0.3697 0.6979 0.3665 0.050 Uiso 1 1 calc R U
C44 C 0.5062(10) 0.5981(9) 0.3438(6) 0.055(4) Uani 1 1 d . .
H44A H 0.5696 0.5881 0.3389 0.082 Uiso 1 1 calc R U
H44B H 0.4915 0.5975 0.3850 0.082 Uiso 1 1 calc R U
H44C H 0.4727 0.5553 0.3239 0.082 Uiso 1 1 calc R U
C45 C 1.0164(6) 0.8016(8) 0.3347(5) 0.035(3) Uani 1 1 d . .
H45A H 1.0334 0.8052 0.2939 0.052 Uiso 1 1 calc R U
H45B H 0.9518 0.8005 0.3377 0.052 Uiso 1 1 calc R U
H45C H 1.0394 0.8493 0.3555 0.052 Uiso 1 1 calc R U
C46 C 1.1534(6) 0.7187(7) 0.3507(6) 0.030(3) Uani 1 1 d . .
H46A H 1.1663 0.7243 0.3094 0.045 Uiso 1 1 calc R U
H46B H 1.1835 0.7623 0.3721 0.045 Uiso 1 1 calc R U
H46C H 1.1743 0.6654 0.3643 0.045 Uiso 1 1 calc R U
C47 C 0.8126(9) 0.6208(7) 0.5565(5) 0.037(3) Uani 1 1 d . .
H47A H 0.7757 0.5763 0.5713 0.055 Uiso 1 1 calc R U
H47B H 0.8322 0.6553 0.5886 0.055 Uiso 1 1 calc R U
H47C H 0.7784 0.6539 0.5292 0.055 Uiso 1 1 calc R U
C48 C 0.9430(8) 0.5254(7) 0.5645(6) 0.034(3) Uani 1 1 d . .
H48A H 0.9939 0.5040 0.5432 0.051 Uiso 1 1 calc R U
H48B H 0.9636 0.5537 0.5993 0.051 Uiso 1 1 calc R U
H48C H 0.9042 0.4801 0.5756 0.051 Uiso 1 1 calc R U
C49 C 0.6997(8) 0.5324(7) 0.2031(6) 0.040(3) Uani 1 1 d . .
H49A H 0.7349 0.5523 0.1705 0.060 Uiso 1 1 calc R U
H49B H 0.6543 0.4946 0.1890 0.060 Uiso 1 1 calc R U
H49C H 0.6713 0.5789 0.2224 0.060 Uiso 1 1 calc R U
C50 C 0.8109(10) 0.4197(8) 0.2152(6) 0.052(4) Uani 1 1 d . .
H50A H 0.8436 0.4427 0.1825 0.078 Uiso 1 1 calc R U
H50B H 0.8525 0.3947 0.2424 0.078 Uiso 1 1 calc R U
H50C H 0.7695 0.3781 0.2012 0.078 Uiso 1 1 calc R U
C51 C 0.6117(8) 0.4947(8) 0.4957(6) 0.047(4) Uani 1 1 d . .
H51A H 0.6275 0.5087 0.5355 0.071 Uiso 1 1 calc R U
H51B H 0.5823 0.5415 0.4775 0.071 Uiso 1 1 calc R U
H51C H 0.5718 0.4476 0.4957 0.071 Uiso 1 1 calc R U
C52 C 0.7486(9) 0.4074(8) 0.4918(6) 0.046(4) Uani 1 1 d . .
H52A H 0.8014 0.3956 0.4688 0.069 Uiso 1 1 calc R U
H52B H 0.7663 0.4262 0.5303 0.069 Uiso 1 1 calc R U
H52C H 0.7130 0.3576 0.4955 0.069 Uiso 1 1 calc R U
C1L C -0.0774(13) 0.8129(14) 0.0052(8) 0.127(8) Uani 1 1 d D U
H1L1 H -0.0963 0.8020 -0.0345 0.191 Uiso 1 1 calc R U
H1L2 H -0.1262 0.8014 0.0318 0.191 Uiso 1 1 calc R U
H1L3 H -0.0601 0.8705 0.0088 0.191 Uiso 1 1 calc R U
C2L C -0.0019(14) 0.7606(13) 0.0195(8) 0.130(7) Uani 1 1 d D U
H2L1 H -0.0206 0.7031 0.0138 0.156 Uiso 1 1 calc R U
H2L2 H 0.0451 0.7719 -0.0091 0.156 Uiso 1 1 calc R U
C3L C 0.0375(12) 0.7663(13) 0.0766(8) 0.119(6) Uani 1 1 d D U
H3L1 H 0.0477 0.8251 0.0843 0.143 Uiso 1 1 calc R U
H3L2 H -0.0076 0.7476 0.1045 0.143 Uiso 1 1 calc R U
C4L C 0.1187(11) 0.7239(11) 0.0905(7) 0.103(5) Uani 1 1 d D U
H4L1 H 0.1638 0.7410 0.0620 0.124 Uiso 1 1 calc R U
H4L2 H 0.1082 0.6647 0.0844 0.124 Uiso 1 1 calc R U
C5L C 0.1573(12) 0.7338(12) 0.1481(8) 0.121(6) Uani 1 1 d D U
H5L1 H 0.1667 0.7929 0.1549 0.145 Uiso 1 1 calc R U
H5L2 H 0.1135 0.7147 0.1768 0.145 Uiso 1 1 calc R U
C6L C 0.2404(12) 0.6915(14) 0.1591(10) 0.141(8) Uani 1 1 d D U
H6L1 H 0.2596 0.7025 0.1988 0.211 Uiso 1 1 calc R U
H6L2 H 0.2320 0.6325 0.1540 0.211 Uiso 1 1 calc R U
H6L3 H 0.2854 0.7110 0.1321 0.211 Uiso 1 1 calc R U

loop_
_atom_site_aniso_label
_atom_site_aniso_U_11
_atom_site_aniso_U_22
_atom_site_aniso_U_33
_atom_site_aniso_U_23
_atom_site_aniso_U_13
_atom_site_aniso_U_12
Pt1 0.01854(18) 0.01813(17) 0.0186(2) 0.0000(2) 0.0010(2) 0.0026(2)
Cl1 0.0269(16) 0.0340(17) 0.029(2) -0.0043(15) 0.0084(15) 0.0071(13)
P1 0.0163(16) 0.0186(14) 0.0181(18) 0.0000(12) 0.0001(12) -0.0015(11)
P2 0.0150(13) 0.0168(13) 0.0192(17) -0.0015(12) -0.0028(16) 0.0020(14)
N1 0.021(5) 0.012(5) 0.019(6) -0.003(4) 0.002(4) 0.001(4)
N2 0.023(4) 0.013(4) 0.017(6) -0.002(4) -0.006(4) 0.001(4)
N3 0.020(5) 0.016(5) 0.014(6) 0.001(4) 0.000(4) 0.001(4)
N4 0.017(5) 0.018(4) 0.016(5) 0.000(4) -0.002(5) 0.005(4)
C1 0.022(5) 0.014(5) 0.035(7) 0.000(5) 0.005(4) 0.014(4)
C2 0.015(6) 0.017(5) 0.025(6) -0.004(4) 0.001(4) 0.009(4)
C3 0.021(5) 0.017(5) 0.034(6) -0.003(5) -0.003(5) 0.000(5)
C4 0.020(5) 0.028(6) 0.024(6) -0.006(5) -0.001(4) 0.012(4)
C5 0.008(5) 0.021(5) 0.027(6) -0.008(5) -0.005(4) 0.010(4)
C6 0.013(5) 0.025(6) 0.018(6) -0.010(5) -0.001(4) 0.010(4)
C7 0.021(6) 0.024(7) 0.026(8) -0.002(6) -0.009(5) 0.001(5)
C8 0.011(6) 0.017(6) 0.023(8) -0.002(5) -0.007(5) 0.003(4)
C9 0.020(6) 0.023(6) 0.025(8) -0.001(6) -0.009(6) 0.005(5)
C10 0.022(6) 0.019(5) 0.029(7) -0.001(7) 0.000(7) 0.004(4)
C11 0.022(6) 0.014(6) 0.029(9) 0.000(6) 0.000(6) -0.002(5)
C12 0.022(6) 0.012(5) 0.031(7) -0.004(5) -0.004(6) -0.001(5)
C13 0.023(6) 0.011(5) 0.032(9) -0.002(5) 0.004(6) 0.005(5)
C14 0.028(6) 0.027(6) 0.025(9) -0.002(6) -0.001(6) 0.005(5)
C15 0.016(6) 0.030(7) 0.021(8) -0.006(6) -0.001(5) 0.013(5)
C16 0.021(6) 0.013(6) 0.036(9) 0.007(6) 0.007(6) 0.003(5)
C17 0.029(6) 0.028(6) 0.034(7) 0.001(5) -0.007(5) -0.008(5)
C18 0.027(6) 0.020(6) 0.045(7) 0.002(5) 0.000(5) -0.007(5)
C19 0.024(5) 0.019(6) 0.044(7) 0.002(5) 0.003(5) 0.000(4)
C20 0.024(6) 0.029(6) 0.028(7) -0.013(5) -0.005(4) 0.005(4)
C21 0.036(6) 0.031(6) 0.026(7) -0.012(5) -0.005(5) 0.004(5)
C22 0.035(6) 0.022(6) 0.030(6) -0.014(5) 0.002(5) 0.009(5)
C23 0.034(6) 0.025(6) 0.021(7) -0.004(7) -0.008(5) 0.007(6)
C24 0.035(7) 0.025(7) 0.041(10) -0.001(7) -0.011(7) -0.008(6)
C25 0.024(6) 0.026(7) 0.035(9) 0.006(6) -0.007(6) -0.008(5)
C26 0.024(7) 0.043(8) 0.038(10) 0.009(8) 0.002(7) -0.009(6)
C27 0.029(7) 0.034(7) 0.044(10) -0.005(7) -0.013(7) -0.013(6)
C28 0.027(6) 0.021(6) 0.031(10) -0.007(6) -0.009(6) 0.000(5)
C29 0.031(7) 0.027(6) 0.035(8) 0.007(6) 0.003(7) 0.001(6)
C30 0.035(7) 0.029(7) 0.022(8) -0.001(6) -0.008(6) -0.012(6)
C31 0.036(6) 0.041(7) 0.018(6) -0.002(6) 0.005(6) 0.001(8)
C32 0.020(6) 0.034(8) 0.030(8) -0.005(6) -0.003(5) 0.001(5)
C33 0.031(6) 0.026(6) 0.011(7) 0.003(5) -0.003(5) -0.001(5)
C34 0.018(6) 0.026(6) 0.019(8) 0.004(6) -0.006(5) -0.003(5)
C35 0.018(6) 0.032(7) 0.027(8) -0.013(6) -0.006(6) 0.000(5)
C36 0.033(7) 0.019(5) 0.025(7) 0.004(5) -0.004(7) -0.009(6)
C37 0.059(8) 0.039(7) 0.032(9) 0.019(6) -0.001(8) 0.011(8)
C38 0.057(8) 0.037(7) 0.017(9) 0.007(7) 0.003(7) 0.003(6)
C39 0.050(10) 0.097(13) 0.085(14) 0.044(11) 0.030(10) 0.049(10)
C40 0.054(8) 0.057(9) 0.052(10) 0.028(8) 0.011(10) 0.012(9)
C41 0.072(11) 0.046(9) 0.060(12) 0.013(8) 0.013(9) 0.004(8)
C42 0.054(9) 0.044(9) 0.058(12) -0.009(8) 0.036(8) -0.001(7)
C43 0.026(6) 0.039(7) 0.035(8) -0.001(8) 0.003(5) 0.007(6)
C44 0.083(11) 0.053(9) 0.028(10) 0.017(8) 0.009(8) 0.029(8)
C45 0.019(6) 0.040(7) 0.045(9) 0.012(8) 0.003(5) -0.005(6)
C46 0.020(6) 0.023(7) 0.046(9) -0.004(6) 0.002(5) -0.004(5)
C47 0.050(7) 0.034(7) 0.026(8) -0.008(6) 0.003(8) 0.000(8)
C48 0.035(7) 0.039(8) 0.029(9) 0.001(7) -0.005(7) -0.004(6)
C49 0.055(8) 0.038(6) 0.027(7) 0.005(7) 0.005(9) 0.007(6)
C50 0.052(8) 0.056(8) 0.047(11) -0.008(7) 0.009(9) 0.027(8)
C51 0.047(9) 0.055(10) 0.040(10) -0.001(8) 0.006(8) -0.008(7)
C52 0.058(9) 0.049(9) 0.031(10) 0.008(8) -0.013(7) 0.002(7)
C1L 0.143(17) 0.167(19) 0.072(14) 0.050(15) -0.003(14) -0.052(16)
C2L 0.173(15) 0.137(14) 0.079(12) 0.024(12) -0.020(12) -0.050(12)
C3L 0.153(13) 0.122(12) 0.082(11) 0.025(11) -0.015(11) -0.066(11)
C4L 0.131(12) 0.092(11) 0.086(11) 0.036(10) -0.019(10) -0.059(10)
C5L 0.136(13) 0.105(12) 0.123(13) 0.028(12) -0.025(12) -0.042(11)
C6L 0.117(15) 0.135(18) 0.170(19) 0.053(17) -0.031(15) -0.047(15)

loop_
_atom_type_symbol
_atom_type_description
_atom_type_scat_dispersion_real
_atom_type_scat_dispersion_imag
_atom_type_scat_source
C C 0.0033 0.0016 'International Tables Vol C Tables 4.2.6.8 and 6.1.1.4'
H H 0.0000 0.0000 'International Tables Vol C Tables 4.2.6.8 and 6.1.1.4'
N N 0.0061 0.0033 'International Tables Vol C Tables 4.2.6.8 and 6.1.1.4'
P P 0.1023 0.0942 'International Tables Vol C Tables 4.2.6.8 and 6.1.1.4'
Cl Cl 0.1484 0.1585 'International Tables Vol C Tables 4.2.6.8 and 6.1.1.4'
Pt Pt -1.7033 8.3905 'International Tables Vol C Tables 4.2.6.8 and 6.1.1.4'

loop_
_geom_angle_atom_site_label_1
_geom_angle_atom_site_label_2
_geom_angle_atom_site_label_3
_geom_angle
P1 Pt1 Cl1 162.78(11)
P1 Pt1 P2 90.96(11)
Cl1 Pt1 P2 106.21(11)
N2 P1 N1 91.6(4)
N2 P1 Pt1 120.0(3)
N1 P1 Pt1 121.7(3)
N2 P1 H1 101(4)
N1 P1 H1 100(4)
Pt1 P1 H1 118(4)
N3 P2 N4 87.4(4)
N3 P2 Pt1 105.0(3)
N4 P2 Pt1 105.0(3)
C13 N1 C2 122.2(8)
C13 N1 P1 109.1(7)
C2 N1 P1 126.7(6)
C5 N2 C14 120.9(8)
C5 N2 P1 128.8(7)
C14 N2 P1 110.3(7)
C15 N3 C8 120.7(9)
C15 N3 P2 114.0(7)
C8 N3 P2 123.8(7)
C16 N4 C11 119.4(8)
C16 N4 P2 113.7(7)
C11 N4 P2 126.7(7)
C2 C1 C19 117.1(12)
C2 C1 C29 124.3(10)
C19 C1 C29 118.5(11)
C1 C2 C3 123.5(11)
C1 C2 N1 118.9(10)
C3 C2 N1 117.6(10)
C2 C3 C17 117.8(11)
C2 C3 C30 122.0(10)
C17 C3 C30 120.1(11)
C22 C4 C5 118.4(11)
C22 C4 C31 119.0(11)
C5 C4 C31 122.6(10)
C6 C5 C4 121.3(11)
C6 C5 N2 119.3(11)
C4 C5 N2 119.3(10)
C20 C6 C5 119.3(11)
C20 C6 C32 119.0(10)
C5 C6 C32 121.7(10)
C25 C7 C8 116.9(11)
C25 C7 C33 119.2(10)
C8 C7 C33 123.9(10)
C7 C8 C9 122.2(10)
C7 C8 N3 119.4(10)
C9 C8 N3 118.4(9)
C8 C9 C23 118.6(10)
C8 C9 C34 123.5(10)
C23 C9 C34 117.9(11)
C28 C10 C11 118.4(12)
C28 C10 C35 119.4(12)
C11 C10 C35 122.2(9)
C12 C11 C10 121.0(10)
C12 C11 N4 119.7(11)
C10 C11 N4 119.1(10)
C11 C12 C26 117.2(11)
C11 C12 C36 123.7(10)
C26 C12 C36 119.0(11)
C14 C13 N1 115.3(9)
C14 C13 H13 122.3
N1 C13 H13 122.3
C13 C14 N2 111.1(10)
C13 C14 H14 124.4
N2 C14 H14 124.4
C16 C15 N3 112.8(9)
C16 C15 H15 123.6
N3 C15 H15 123.6
C15 C16 N4 111.2(10)
C15 C16 H16 124.4
N4 C16 H16 124.4
C18 C17 C3 120.0(13)
C18 C17 H17 120.0
C3 C17 H17 120.0
C17 C18 C19 121.8(11)
C17 C18 H18 119.1
C19 C18 H18 119.1
C18 C19 C1 119.7(12)
C18 C19 H19 120.1
C1 C19 H19 120.1
C21 C20 C6 120.4(11)
C21 C20 H20 119.8
C6 C20 H20 119.8
C20 C21 C22 120.6(12)
C20 C21 H21 119.7
C22 C21 H21 119.7
C21 C22 C4 120.1(12)
C21 C22 H22 120.0
C4 C22 H22 120.0
C24 C23 C9 119.5(12)
C24 C23 H23 120.2
C9 C23 H23 120.2
C23 C24 C25 120.5(11)
C23 C24 H24 119.7
C25 C24 H24 119.7
C24 C25 C7 121.9(11)
C24 C25 H25 119.0
C7 C25 H25 119.0
C27 C26 C12 122.9(12)
C27 C26 H26 118.5
C12 C26 H26 118.5
C26 C27 C28 118.6(11)
C26 C27 H27 120.7
C28 C27 H27 120.7
C27 C28 C10 121.6(12)
C27 C28 H28 119.2
C10 C28 H28 119.2
C38 C29 C1 112.2(10)
C38 C29 C37 110.0(10)
C1 C29 C37 111.0(9)
C38 C29 H29 107.8
C1 C29 H29 107.8
C37 C29 H29 107.8
C39 C30 C40 111.0(11)
C39 C30 C3 110.8(10)
C40 C30 C3 113.8(10)
C39 C30 H30 106.9
C40 C30 H30 106.9
C3 C30 H30 106.9
C4 C31 C42 113.3(10)
C4 C31 C41 111.4(10)
C42 C31 C41 110.8(11)
C4 C31 H31 107.0
C42 C31 H31 107.0
C41 C31 H31 107.0
C43 C32 C44 110.3(11)
C43 C32 C6 112.9(9)
C44 C32 C6 110.3(10)
C43 C32 H32 107.7
C44 C32 H32 107.7
C6 C32 H32 107.7
C7 C33 C45 111.3(10)
C7 C33 C46 112.2(10)
C45 C33 C46 112.0(9)
C7 C33 H33 107.0
C45 C33 H33 107.0
C46 C33 H33 107.0
C47 C34 C9 112.5(9)
C47 C34 C48 112.3(10)
C9 C34 C48 111.2(9)
C47 C34 H34 106.8
C9 C34 H34 106.8
C48 C34 H34 106.8
C10 C35 C49 111.1(9)
C10 C35 C50 112.0(10)
C49 C35 C50 110.5(11)
C10 C35 H35 107.7
C49 C35 H35 107.7
C50 C35 H35 107.7
C51 C36 C12 113.6(10)
C51 C36 C52 112.1(10)
C12 C36 C52 110.5(10)
C51 C36 H36 106.7
C12 C36 H36 106.7
C52 C36 H36 106.7
C29 C37 H37A 109.5
C29 C37 H37B 109.5
H37A C37 H37B 109.5
C29 C37 H37C 109.5
H37A C37 H37C 109.5
H37B C37 H37C 109.5
C29 C38 H38A 109.5
C29 C38 H38B 109.5
H38A C38 H38B 109.5
C29 C38 H38C 109.5
H38A C38 H38C 109.5
H38B C38 H38C 109.5
C30 C39 H39A 109.5
C30 C39 H39B 109.5
H39A C39 H39B 109.5
C30 C39 H39C 109.5
H39A C39 H39C 109.5
H39B C39 H39C 109.5
C30 C40 H40A 109.5
C30 C40 H40B 109.5
H40A C40 H40B 109.5
C30 C40 H40C 109.5
H40A C40 H40C 109.5
H40B C40 H40C 109.5
C31 C41 H41A 109.5
C31 C41 H41B 109.5
H41A C41 H41B 109.5
C31 C41 H41C 109.5
H41A C41 H41C 109.5
H41B C41 H41C 109.5
C31 C42 H42A 109.5
C31 C42 H42B 109.5
H42A C42 H42B 109.5
C31 C42 H42C 109.5
H42A C42 H42C 109.5
H42B C42 H42C 109.5
C32 C43 H43A 109.5
C32 C43 H43B 109.5
H43A C43 H43B 109.5
C32 C43 H43C 109.5
H43A C43 H43C 109.5
H43B C43 H43C 109.5
C32 C44 H44A 109.5
C32 C44 H44B 109.5
H44A C44 H44B 109.5
C32 C44 H44C 109.5
H44A C44 H44C 109.5
H44B C44 H44C 109.5
C33 C45 H45A 109.5
C33 C45 H45B 109.5
H45A C45 H45B 109.5
C33 C45 H45C 109.5
H45A C45 H45C 109.5
H45B C45 H45C 109.5
C33 C46 H46A 109.5
C33 C46 H46B 109.5
H46A C46 H46B 109.5
C33 C46 H46C 109.5
H46A C46 H46C 109.5
H46B C46 H46C 109.5
C34 C47 H47A 109.5
C34 C47 H47B 109.5
H47A C47 H47B 109.5
C34 C47 H47C 109.5
H47A C47 H47C 109.5
H47B C47 H47C 109.5
C34 C48 H48A 109.5
C34 C48 H48B 109.5
H48A C48 H48B 109.5
C34 C48 H48C 109.5
H48A C48 H48C 109.5
H48B C48 H48C 109.5
C35 C49 H49A 109.5
C35 C49 H49B 109.5
H49A C49 H49B 109.5
C35 C49 H49C 109.5
H49A C49 H49C 109.5
H49B C49 H49C 109.5
C35 C50 H50A 109.5
C35 C50 H50B 109.5
H50A C50 H50B 109.5
C35 C50 H50C 109.5
H50A C50 H50C 109.5
H50B C50 H50C 109.5
C36 C51 H51A 109.5
C36 C51 H51B 109.5
H51A C51 H51B 109.5
C36 C51 H51C 109.5
H51A C51 H51C 109.5
H51B C51 H51C 109.5
C36 C52 H52A 109.5
C36 C52 H52B 109.5
H52A C52 H52B 109.5
C36 C52 H52C 109.5
H52A C52 H52C 109.5
H52B C52 H52C 109.5
C2L C1L H1L1 109.5
C2L C1L H1L2 109.5
H1L1 C1L H1L2 109.5
C2L C1L H1L3 109.5
H1L1 C1L H1L3 109.5
H1L2 C1L H1L3 109.5
C3L C2L C1L 119(2)
C3L C2L H2L1 107.5
C1L C2L H2L1 107.5
C3L C2L H2L2 107.5
C1L C2L H2L2 107.5
H2L1 C2L H2L2 107.0
C4L C3L C2L 121(2)
C4L C3L H3L1 107.0
C2L C3L H3L1 107.0
C4L C3L H3L2 107.0
C2L C3L H3L2 107.0
H3L1 C3L H3L2 106.7
C3L C4L C5L 119(2)
C3L C4L H4L1 107.5
C5L C4L H4L1 107.5
C3L C4L H4L2 107.5
C5L C4L H4L2 107.5
H4L1 C4L H4L2 107.0
C6L C5L C4L 116.8(19)
C6L C5L H5L1 108.1
C4L C5L H5L1 108.1
C6L C5L H5L2 108.1
C4L C5L H5L2 108.1
H5L1 C5L H5L2 107.3
C5L C6L H6L1 109.5
C5L C6L H6L2 109.5
H6L1 C6L H6L2 109.5
C5L C6L H6L3 109.5
H6L1 C6L H6L3 109.5
H6L2 C6L H6L3 109.5

loop_
_geom_bond_atom_site_label_1
_geom_bond_atom_site_label_2
_geom_bond_distance
Pt1 P1 2.154(3)
Pt1 Cl1 2.313(3)
Pt1 P2 2.319(3)
P1 N2 1.692(8)
P1 N1 1.716(9)
P1 H1 1.37(10)
P2 N3 1.701(9)
P2 N4 1.710(8)
N1 C13 1.398(12)
N1 C2 1.439(13)
N2 C5 1.435(13)
N2 C14 1.435(13)
N3 C15 1.367(13)
N3 C8 1.463(13)
N4 C16 1.385(13)
N4 C11 1.436(13)
C1 C2 1.378(15)
C1 C19 1.397(15)
C1 C29 1.523(17)
C2 C3 1.391(15)
C3 C17 1.388(15)
C3 C30 1.528(16)
C4 C22 1.399(15)
C4 C5 1.402(16)
C4 C31 1.500(15)
C5 C6 1.388(14)
C6 C20 1.389(14)
C6 C32 1.539(15)
C7 C25 1.388(15)
C7 C8 1.394(14)
C7 C33 1.487(15)
C8 C9 1.399(15)
C9 C23 1.407(15)
C9 C34 1.513(15)
C10 C28 1.393(13)
C10 C11 1.404(17)
C10 C35 1.507(17)
C11 C12 1.396(16)
C12 C26 1.397(15)
C12 C36 1.516(15)
C13 C14 1.326(15)
C13 H13 0.9500
C14 H14 0.9500
C15 C16 1.327(15)
C15 H15 0.9500
C16 H16 0.9500
C17 C18 1.357(16)
C17 H17 0.9500
C18 C19 1.390(17)
C18 H18 0.9500
C19 H19 0.9500
C20 C21 1.376(17)
C20 H20 0.9500
C21 C22 1.394(16)
C21 H21 0.9500
C22 H22 0.9500
C23 C24 1.374(16)
C23 H23 0.9500
C24 C25 1.385(17)
C24 H24 0.9500
C25 H25 0.9500
C26 C27 1.368(17)
C26 H26 0.9500
C27 C28 1.372(17)
C27 H27 0.9500
C28 H28 0.9500
C29 C38 1.493(16)
C29 C37 1.544(14)
C29 H29 1.0000
C30 C39 1.495(17)
C30 C40 1.497(17)
C30 H30 1.0000
C31 C42 1.498(16)
C31 C41 1.516(17)
C31 H31 1.0000
C32 C43 1.513(13)
C32 C44 1.530(16)
C32 H32 1.0000
C33 C45 1.495(15)
C33 C46 1.527(14)
C33 H33 1.0000
C34 C47 1.506(16)
C34 C48 1.531(15)
C34 H34 1.0000
C35 C49 1.525(16)
C35 C50 1.533(16)
C35 H35 1.0000
C36 C51 1.513(17)
C36 C52 1.523(16)
C36 H36 1.0000
C37 H37A 0.9800
C37 H37B 0.9800
C37 H37C 0.9800
C38 H38A 0.9800
C38 H38B 0.9800
C38 H38C 0.9800
C39 H39A 0.9800
C39 H39B 0.9800
C39 H39C 0.9800
C40 H40A 0.9800
C40 H40B 0.9800
C40 H40C 0.9800
C41 H41A 0.9800
C41 H41B 0.9800
C41 H41C 0.9800
C42 H42A 0.9800
C42 H42B 0.9800
C42 H42C 0.9800
C43 H43A 0.9800
C43 H43B 0.9800
C43 H43C 0.9800
C44 H44A 0.9800
C44 H44B 0.9800
C44 H44C 0.9800
C45 H45A 0.9800
C45 H45B 0.9800
C45 H45C 0.9800
C46 H46A 0.9800
C46 H46B 0.9800
C46 H46C 0.9800
C47 H47A 0.9800
C47 H47B 0.9800
C47 H47C 0.9800
C48 H48A 0.9800
C48 H48B 0.9800
C48 H48C 0.9800
C49 H49A 0.9800
C49 H49B 0.9800
C49 H49C 0.9800
C50 H50A 0.9800
C50 H50B 0.9800
C50 H50C 0.9800
C51 H51A 0.9800
C51 H51B 0.9800
C51 H51C 0.9800
C52 H52A 0.9800
C52 H52B 0.9800
C52 H52C 0.9800
C1L C2L 1.465(14)
C1L H1L1 0.9800
C1L H1L2 0.9800
C1L H1L3 0.9800
C2L C3L 1.453(14)
C2L H2L1 0.9900
C2L H2L2 0.9900
C3L C4L 1.447(14)
C3L H3L1 0.9900
C3L H3L2 0.9900
C4L C5L 1.466(14)
C4L H4L1 0.9900
C4L H4L2 0.9900
C5L C6L 1.458(15)
C5L H5L1 0.9900
C5L H5L2 0.9900
C6L H6L1 0.9800
C6L H6L2 0.9800
C6L H6L3 0.9800

loop_
_geom_torsion_atom_site_label_1
_geom_torsion_atom_site_label_2
_geom_torsion_atom_site_label_3
_geom_torsion_atom_site_label_4
_geom_torsion
Cl1 Pt1 P1 N2 42.5(6)
P2 Pt1 P1 N2 -133.1(4)
Cl1 Pt1 P1 N1 -70.7(6)
P2 Pt1 P1 N1 113.7(4)
P1 Pt1 P2 N3 -140.9(3)
Cl1 Pt1 P2 N3 40.5(3)
P1 Pt1 P2 N4 127.8(3)
Cl1 Pt1 P2 N4 -50.8(3)
N2 P1 N1 C13 13.3(8)
Pt1 P1 N1 C13 140.6(6)
N2 P1 N1 C2 -150.6(10)
Pt1 P1 N1 C2 -23.4(11)
N1 P1 N2 C5 164.3(9)
Pt1 P1 N2 C5 35.8(10)
N1 P1 N2 C14 -14.6(7)
Pt1 P1 N2 C14 -143.1(6)
N4 P2 N3 C15 8.6(8)
Pt1 P2 N3 C15 -96.3(8)
N4 P2 N3 C8 -157.4(9)
Pt1 P2 N3 C8 97.7(8)
N3 P2 N4 C16 -8.8(8)
Pt1 P2 N4 C16 96.0(8)
N3 P2 N4 C11 165.8(10)
Pt1 P2 N4 C11 -89.4(9)
C19 C1 C2 C3 -1.6(15)
C29 C1 C2 C3 179.1(10)
C19 C1 C2 N1 176.2(8)
C29 C1 C2 N1 -3.2(14)
C13 N1 C2 C1 -68.7(13)
P1 N1 C2 C1 93.4(11)
C13 N1 C2 C3 109.2(12)
P1 N1 C2 C3 -88.8(11)
C1 C2 C3 C17 1.0(16)
N1 C2 C3 C17 -176.7(9)
C1 C2 C3 C30 178.2(9)
N1 C2 C3 C30 0.5(14)
C22 C4 C5 C6 1.8(16)
C31 C4 C5 C6 -177.6(9)
C22 C4 C5 N2 -174.8(9)
C31 C4 C5 N2 5.8(15)
C14 N2 C5 C6 -92.2(12)
P1 N2 C5 C6 88.9(11)
C14 N2 C5 C4 84.5(12)
P1 N2 C5 C4 -94.4(12)
C4 C5 C6 C20 -1.5(15)
N2 C5 C6 C20 175.2(9)
C4 C5 C6 C32 178.3(10)
N2 C5 C6 C32 -5.1(14)
C25 C7 C8 C9 -6.9(15)
C33 C7 C8 C9 173.8(10)
C25 C7 C8 N3 175.7(9)
C33 C7 C8 N3 -3.6(15)
C15 N3 C8 C7 89.6(12)
P2 N3 C8 C7 -105.4(10)
C15 N3 C8 C9 -87.9(12)
P2 N3 C8 C9 77.2(11)
C7 C8 C9 C23 5.6(15)
N3 C8 C9 C23 -177.0(9)
C7 C8 C9 C34 -173.6(9)
N3 C8 C9 C34 3.7(15)
C28 C10 C11 C12 -3.3(15)
C35 C10 C11 C12 178.2(10)
C28 C10 C11 N4 171.0(9)
C35 C10 C11 N4 -7.5(15)
C16 N4 C11 C12 97.7(12)
P2 N4 C11 C12 -76.6(13)
C16 N4 C11 C10 -76.6(13)
P2 N4 C11 C10 109.0(10)
C10 C11 C12 C26 2.5(16)
N4 C11 C12 C26 -171.7(9)
C10 C11 C12 C36 -179.7(10)
N4 C11 C12 C36 6.1(16)
C2 N1 C13 C14 156.1(11)
P1 N1 C13 C14 -8.7(12)
N1 C13 C14 N2 -2.1(14)
C5 N2 C14 C13 -166.8(10)
P1 N2 C14 C13 12.3(12)
C8 N3 C15 C16 160.1(10)
P2 N3 C15 C16 -6.4(13)
N3 C15 C16 N4 -0.5(15)
C11 N4 C16 C15 -168.0(11)
P2 N4 C16 C15 7.1(13)
C2 C3 C17 C18 -0.9(16)
C30 C3 C17 C18 -178.2(10)
C3 C17 C18 C19 1.4(18)
C17 C18 C19 C1 -2.0(17)
C2 C1 C19 C18 2.0(15)
C29 C1 C19 C18 -178.6(10)
C5 C6 C20 C21 -0.2(16)
C32 C6 C20 C21 -179.9(10)
C6 C20 C21 C22 1.4(17)
C20 C21 C22 C4 -1.0(17)
C5 C4 C22 C21 -0.6(16)
C31 C4 C22 C21 178.9(10)
C8 C9 C23 C24 -1.7(16)
C34 C9 C23 C24 177.6(10)
C9 C23 C24 C25 -0.6(17)
C23 C24 C25 C7 -0.9(18)
C8 C7 C25 C24 4.5(16)
C33 C7 C25 C24 -176.2(10)
C11 C12 C26 C27 1.2(18)
C36 C12 C26 C27 -176.7(11)
C12 C26 C27 C28 -4.0(19)
C26 C27 C28 C10 3.1(17)
C11 C10 C28 C27 0.5(15)
C35 C10 C28 C27 179.0(10)
C2 C1 C29 C38 -116.6(11)
C19 C1 C29 C38 64.0(13)
C2 C1 C29 C37 119.9(12)
C19 C1 C29 C37 -59.5(13)
C2 C3 C30 C39 -91.6(13)
C17 C3 C30 C39 85.5(14)
C2 C3 C30 C40 142.4(11)
C17 C3 C30 C40 -40.5(15)
C22 C4 C31 C42 -49.5(15)
C5 C4 C31 C42 129.9(12)
C22 C4 C31 C41 76.3(14)
C5 C4 C31 C41 -104.3(13)
C20 C6 C32 C43 -55.3(14)
C5 C6 C32 C43 125.0(11)
C20 C6 C32 C44 68.6(13)
C5 C6 C32 C44 -111.1(12)
C25 C7 C33 C45 -72.8(13)
C8 C7 C33 C45 106.5(12)
C25 C7 C33 C46 53.6(14)
C8 C7 C33 C46 -127.1(11)
C8 C9 C34 C47 -114.7(12)
C23 C9 C34 C47 66.0(13)
C8 C9 C34 C48 118.3(12)
C23 C9 C34 C48 -61.0(14)
C28 C10 C35 C49 59.6(12)
C11 C10 C35 C49 -121.9(11)
C28 C10 C35 C50 -64.4(13)
C11 C10 C35 C50 114.0(12)
C11 C12 C36 C51 136.2(12)
C26 C12 C36 C51 -46.0(14)
C11 C12 C36 C52 -96.8(12)
C26 C12 C36 C52 80.9(14)
C1L C2L C3L C4L -172.0(19)
C2L C3L C4L C5L 178.0(19)
C3L C4L C5L C6L -178.3(18)
